data_7707985
loop_
_publ_author_name
'H\"ammer, Matthias'
'Netzsch, Philip'
'Klenner, Steffen'
'Neuschulz, Kai'
'Struckmann, Mona'
'Wickleder, Mathias S.'
'Daub, Michael'
'Hillebrecht, Harald'
'P\"ottgen, Rainer'
'H\"oppe, Henning A'

_publ_section_title
;
 The tin sulfates Sn(SO<sub>4</sub>)<sub>2</sub> and Sn2(SO4)3: crystal
 structures, optical and thermal properties.
;
_journal_issue 37
_journal_name_full 'Dalton transactions (Cambridge, England : 2003)'
_journal_page_first 12913
_journal_page_last 12922
_journal_paper_doi 10.1039/d1dt02189c
_journal_volume 50
_journal_year 2021
_chemical_formula_moiety 'O8 S2 Sn'
_chemical_formula_sum 'O8 S2 Sn'
_chemical_formula_weight 310.81
_chemical_name_common 'Tin(IV) Sulfate'
_space_group_crystal_system monoclinic
_space_group_IT_number 14
_space_group_name_Hall '-P 2yn'
_space_group_name_H-M_alt 'P 1 21/n 1'
_audit_creation_method SHELXL-2014/7
_audit_update_record
;
2021-05-04 deposited with the CCDC.	2021-08-08 downloaded from the CCDC.
;
_cell_angle_alpha 90
_cell_angle_beta 92.496(2)
_cell_angle_gamma 90
_cell_formula_units_Z 4
_cell_length_a 7.5390(3)
_cell_length_b 8.0239(3)
_cell_length_c 9.1447(3)
_cell_measurement_reflns_used 3970
_cell_measurement_temperature 286(2)
_cell_measurement_theta_max 42.496
_cell_measurement_theta_min 3.379
_cell_volume 552.66(4)
_computing_structure_refinement 'SHELXL-2013 (Sheldrick, 2013)'
_diffrn_ambient_temperature 286(2)
_diffrn_measured_fraction_theta_full 0.999
_diffrn_measured_fraction_theta_max 1.000
_diffrn_measurement_device_type 'D8 Venture Bruker'
_diffrn_measurement_method 'generic phi and omega scans'
_diffrn_radiation_type MoK\a
_diffrn_radiation_wavelength 0.71073
_diffrn_reflns_av_R_equivalents 0.0410
_diffrn_reflns_av_unetI/netI 0.0188
_diffrn_reflns_Laue_measured_fraction_full 0.999
_diffrn_reflns_Laue_measured_fraction_max 1.000
_diffrn_reflns_limit_h_max 14
_diffrn_reflns_limit_h_min -14
_diffrn_reflns_limit_k_max 15
_diffrn_reflns_limit_k_min -15
_diffrn_reflns_limit_l_max 17
_diffrn_reflns_limit_l_min -17
_diffrn_reflns_number 41984
_diffrn_reflns_point_group_measured_fraction_full 0.999
_diffrn_reflns_point_group_measured_fraction_max 1.000
_diffrn_reflns_theta_full 25.242
_diffrn_reflns_theta_max 42.496
_diffrn_reflns_theta_min 3.379
_exptl_absorpt_coefficient_mu 5.381
_exptl_absorpt_correction_type multi-scan
_exptl_absorpt_process_details
; 
 multi-scan absorption correction using SADABS 
(G. M. Sheldrick, (1996). SADABS. Program for Empirical 
Absorption Correction. University of G\"ottingen, Germany.)
;
_exptl_crystal_colour colourless
_exptl_crystal_density_diffrn 3.735
_exptl_crystal_description block
_exptl_crystal_F_000 584
_exptl_crystal_size_max 0.14
_exptl_crystal_size_mid 0.07
_exptl_crystal_size_min 0.06
_exptl_transmission_factor_max 0.7498
_exptl_transmission_factor_min 0.4154
_refine_diff_density_max 0.879
_refine_diff_density_min -0.636
_refine_diff_density_rms 0.147
_refine_ls_extinction_coef 0.0079(3)
_refine_ls_extinction_expression Fc^*^=kFc[1+0.001xFc^2^\l^3^/sin(2\q)]^-1/4^
_refine_ls_extinction_method SHELXL
_refine_ls_goodness_of_fit_ref 1.064
_refine_ls_hydrogen_treatment undef
_refine_ls_matrix_type full
_refine_ls_number_parameters 101
_refine_ls_number_reflns 3970
_refine_ls_number_restraints 0
_refine_ls_restrained_S_all 1.064
_refine_ls_R_factor_all 0.0207
_refine_ls_R_factor_gt 0.0158
_refine_ls_shift/su_max 0.002
_refine_ls_shift/su_mean 0.000
_refine_ls_structure_factor_coef Fsqd
_refine_ls_weighting_details 'w=1/[\s^2^(Fo^2^)+(0.0116P)^2^+0.3815P] where P=(Fo^2^+2Fc^2^)/3'
_refine_ls_weighting_scheme calc
_refine_ls_wR_factor_gt 0.0325
_refine_ls_wR_factor_ref 0.0333
_reflns_Friedel_coverage 0.000
_reflns_number_gt 3585
_reflns_number_total 3970
_reflns_threshold_expression 'I > 2\s(I)'
_cod_data_source_file d1dt02189c2.cif
_cod_data_source_block mo_PN45_0m
_cod_depositor_comments 'Adding full bibliography for 7707983--7707985.cif.'
_cod_original_sg_symbol_H-M 'P 21/n'
_cod_database_code 7707985
_shelx_shelxl_version_number 2014/7
_shelx_space_group_comment
;
The symmetry employed for this shelxl refinement is uniquely defined
by the following loop, which should always be used as a source of
symmetry information in preference to the above space-group names.
They are only intended as comments.
;
_shelxl_version_number 2013-4

loop_
_space_group_symop_operation_xyz
'x, y, z'
'-x+1/2, y+1/2, -z+1/2'
'-x, -y, -z'
'x-1/2, -y-1/2, z-1/2'

loop_
_atom_site_label
_atom_site_type_symbol
_atom_site_fract_x
_atom_site_fract_y
_atom_site_fract_z
_atom_site_U_iso_or_equiv
_atom_site_adp_type
_atom_site_occupancy
_atom_site_site_symmetry_order
_atom_site_calc_flag
_atom_site_refinement_flags_posn
_atom_site_refinement_flags_adp
_atom_site_refinement_flags_occupancy
_atom_site_disorder_assembly
_atom_site_disorder_group
Sn1 Sn 0.47634(2) 0.76560(2) 0.15989(2) 0.00520(2) Uani 1 1 d . . . . .
S1 S 0.76125(3) 1.05382(3) 0.10574(3) 0.00623(4) Uani 1 1 d . . . . .
S2 S 0.72985(3) 0.57594(3) -0.07209(3) 0.00613(4) Uani 1 1 d . . . . .
O11 O 0.88289(12) 0.92022(11) 0.09936(10) 0.01330(14) Uani 1 1 d . . . . .
O12 O 0.68727(11) 0.68732(11) 0.28692(9) 0.01020(13) Uani 1 1 d . . . . .
O13 O 0.26633(10) 0.85929(11) 0.03853(9) 0.00956(12) Uani 1 1 d . . . . .
O14 O 0.57957(10) 0.99847(10) 0.14989(9) 0.00903(12) Uani 1 1 d . . . . .
O21 O 0.81230(13) 0.49587(12) 0.05053(10) 0.01446(15) Uani 1 1 d . . . . .
O22 O 0.35148(12) 0.81921(12) 0.34519(9) 0.01241(14) Uani 1 1 d . . . . .
O23 O 0.35188(12) 0.54300(11) 0.18232(9) 0.01158(13) Uani 1 1 d . . . . .
O24 O 0.58148(11) 0.69057(12) -0.03118(9) 0.01204(14) Uani 1 1 d . . . . .

loop_
_atom_site_aniso_label
_atom_site_aniso_U_11
_atom_site_aniso_U_22
_atom_site_aniso_U_33
_atom_site_aniso_U_23
_atom_site_aniso_U_13
_atom_site_aniso_U_12
Sn1 0.00515(2) 0.00540(3) 0.00507(3) 0.00013(2) 0.00042(2) 0.00017(2)
S1 0.00579(8) 0.00636(9) 0.00642(9) 0.00056(7) -0.00111(7) -0.00068(6)
S2 0.00690(8) 0.00619(9) 0.00544(8) 0.00012(7) 0.00174(7) -0.00057(7)
O11 0.0114(3) 0.0108(3) 0.0177(4) 0.0013(3) 0.0003(3) 0.0045(3)
O12 0.0096(3) 0.0108(3) 0.0099(3) 0.0020(2) -0.0027(2) 0.0029(2)
O13 0.0079(3) 0.0135(3) 0.0072(3) 0.0036(2) -0.0006(2) 0.0002(2)
O14 0.0076(3) 0.0079(3) 0.0116(3) 0.0006(2) 0.0005(2) -0.0028(2)
O21 0.0184(4) 0.0151(4) 0.0097(3) 0.0032(3) -0.0016(3) 0.0035(3)
O22 0.0138(3) 0.0140(4) 0.0099(3) 0.0009(3) 0.0057(3) 0.0068(3)
O23 0.0172(3) 0.0087(3) 0.0087(3) -0.0012(2) 0.0001(3) -0.0051(3)
O24 0.0120(3) 0.0150(3) 0.0094(3) -0.0017(3) 0.0032(2) 0.0050(3)

loop_
_atom_type_symbol
_atom_type_description
_atom_type_scat_dispersion_real
_atom_type_scat_dispersion_imag
_atom_type_scat_source
O O 0.0106 0.0060 'International Tables Vol C Tables 4.2.6.8 and 6.1.1.4'
S S 0.1246 0.1234 'International Tables Vol C Tables 4.2.6.8 and 6.1.1.4'
Sn Sn -0.6537 1.4246 'International Tables Vol C Tables 4.2.6.8 and 6.1.1.4'

loop_
_geom_angle_atom_site_label_1
_geom_angle_atom_site_label_2
_geom_angle_atom_site_label_3
_geom_angle
_geom_angle_site_symmetry_1
_geom_angle_site_symmetry_3
_geom_angle_publ_flag
O22 Sn1 O14 92.03(4) . . ?
O22 Sn1 O12 88.16(4) . . ?
O14 Sn1 O12 91.05(3) . . ?
O22 Sn1 O23 82.44(4) . . ?
O14 Sn1 O23 173.88(3) . . ?
O12 Sn1 O23 91.37(4) . . ?
O22 Sn1 O13 89.94(3) . . ?
O14 Sn1 O13 85.76(3) . . ?
O12 Sn1 O13 176.23(4) . . ?
O23 Sn1 O13 91.60(4) . . ?
O22 Sn1 O24 173.48(4) . . ?
O14 Sn1 O24 93.96(4) . . ?
O12 Sn1 O24 94.30(4) . . ?
O23 Sn1 O24 91.46(4) . . ?
O13 Sn1 O24 87.94(3) . . ?
O11 S1 O12 114.88(5) . 2_655 ?
O11 S1 O13 112.45(5) . 3_675 ?
O12 S1 O13 105.49(5) 2_655 3_675 ?
O11 S1 O14 112.66(5) . . ?
O12 S1 O14 104.35(5) 2_655 . ?
O13 S1 O14 106.21(5) 3_675 . ?
O21 S2 O22 113.84(6) . 4_675 ?
O21 S2 O23 113.42(6) . 3_665 ?
O22 S2 O23 105.31(5) 4_675 3_665 ?
O21 S2 O24 112.71(5) . . ?
O22 S2 O24 105.27(6) 4_675 . ?
O23 S2 O24 105.50(5) 3_665 . ?
S1 O12 Sn1 140.71(6) 2_645 . ?
S1 O13 Sn1 136.55(5) 3_675 . ?
S1 O14 Sn1 129.56(5) . . ?
S2 O22 Sn1 150.84(6) 4_576 . ?
S2 O23 Sn1 131.99(5) 3_665 . ?
S2 O24 Sn1 135.43(6) . . ?

loop_
_geom_bond_atom_site_label_1
_geom_bond_atom_site_label_2
_geom_bond_distance
_geom_bond_site_symmetry_2
_geom_bond_publ_flag
Sn1 O22 2.0203(8) . ?
Sn1 O14 2.0277(8) . ?
Sn1 O12 2.0277(8) . ?
Sn1 O23 2.0321(8) . ?
Sn1 O13 2.0373(8) . ?
Sn1 O24 2.0407(8) . ?
S1 O11 1.4136(9) . ?
S1 O12 1.4928(9) 2_655 ?
S1 O13 1.4987(8) 3_675 ?
S1 O14 1.5114(8) . ?
S2 O21 1.4127(9) . ?
S2 O22 1.4769(8) 4_675 ?
S2 O23 1.5008(9) 3_665 ?
S2 O24 1.5079(9) . ?
O12 S1 1.4928(9) 2_645 ?
O13 S1 1.4987(8) 3_675 ?
O22 S2 1.4769(8) 4_576 ?
O23 S2 1.5008(9) 3_665 ?
